data_4032858
loop_
_publ_author_name
'Brambilla, Marta'
'Brennan, M\'eabh B'
'Csatayov\'a, Krist\'ina'
'Davies, Stephen G.'
'Fletcher, Ai M.'
'Kennett, Alice M. R.'
'Lee, James A.'
'Roberts, Paul M.'
'Russell, Angela J.'
'Thomson, James E.'

_publ_section_title
;
 Probing Competitive and Co-operative Hydroxyl and Ammonium
 Hydrogen-Bonding Directed Epoxidations.
;
_journal_issue 19
_journal_name_full 'The Journal of organic chemistry'
_journal_page_first 10297
_journal_page_last 10309
_journal_paper_doi 10.1021/acs.joc.7b01774
_journal_volume 82
_journal_year 2017
_chemical_formula_moiety 'C28 H28 N2 O5'
_chemical_formula_sum 'C28 H28 N2 O5'
_chemical_formula_weight 472.54
_space_group_IT_number 2
_symmetry_cell_setting triclinic
_symmetry_space_group_name_Hall '-P 1'
_symmetry_space_group_name_H-M 'P -1'
_atom_sites_solution_hydrogens geom
_atom_sites_solution_primary direct
_cell_angle_alpha 99.2201(14)
_cell_angle_beta 98.4462(14)
_cell_angle_gamma 95.3839(18)
_cell_formula_units_Z 2
_cell_length_a 6.7380(2)
_cell_length_b 9.4072(3)
_cell_length_c 19.3817(8)
_cell_measurement_reflns_used 3854
_cell_measurement_temperature 150
_cell_measurement_theta_max 26
_cell_measurement_theta_min 5
_cell_volume 1190.80(7)
_computing_cell_refinement 'DENZO/SCALEPACK (Otwinowski & Minor, 1997)'
_computing_data_collection 'COLLECT (Nonius, 1997-2001).'
_computing_data_reduction 'DENZO/SCALEPACK (Otwinowski & Minor, 1997)'
_computing_molecular_graphics 'CAMERON (Watkin et al., 1996)'
_computing_publication_material 'CRYSTALS (Betteridge et al., 2003)'
_computing_structure_refinement 'CRYSTALS (Betteridge et al., 2003)'
_computing_structure_solution 'SIR92 (Altomare et al., 1994)'
_diffrn_ambient_temperature 150
_diffrn_measured_fraction_theta_full 0.975
_diffrn_measured_fraction_theta_max 0.965
_diffrn_measurement_device 'Nonius KappaCCD'
_diffrn_measurement_device_type Area
_diffrn_measurement_method \w
_diffrn_radiation_monochromator graphite
_diffrn_radiation_type 'Mo K\a'
_diffrn_radiation_wavelength 0.71073
_diffrn_reflns_av_R_equivalents 0.000
_diffrn_reflns_limit_h_max 8
_diffrn_reflns_limit_h_min -8
_diffrn_reflns_limit_k_max 11
_diffrn_reflns_limit_k_min -11
_diffrn_reflns_limit_l_max 23
_diffrn_reflns_limit_l_min -23
_diffrn_reflns_number 7077
_diffrn_reflns_theta_full 25.061
_diffrn_reflns_theta_max 25.836
_diffrn_reflns_theta_min 5.134
_diffrn_standards_number 0
_exptl_absorpt_coefficient_mu 0.091
_exptl_absorpt_correction_T_max 0.99
_exptl_absorpt_correction_T_min 0.99
_exptl_absorpt_correction_type multi-scan
_exptl_absorpt_process_details 'DENZO/SCALEPACK (Otwinowski & Minor, 1997)'
_exptl_crystal_colour colourless
_exptl_crystal_density_diffrn 1.318
_exptl_crystal_density_method 'not measured'
_exptl_crystal_description plate
_exptl_crystal_F_000 500
_exptl_crystal_size_max 0.27
_exptl_crystal_size_mid 0.14
_exptl_crystal_size_min 0.12
_refine_diff_density_max 0.34
_refine_diff_density_min -0.28
_refine_ls_extinction_method None
_refine_ls_goodness_of_fit_ref 1.1205
_refine_ls_hydrogen_treatment constr
_refine_ls_matrix_type full
_refine_ls_number_parameters 316
_refine_ls_number_reflns 3295
_refine_ls_number_restraints 120
_refine_ls_R_factor_all 0.0815
_refine_ls_R_factor_gt 0.0656
_refine_ls_shift/su_max 0.000213
_refine_ls_structure_factor_coef F
_refine_ls_weighting_details
;
 Method, part 1, Chebychev polynomial, (Watkin, 1994, Prince, 1982) 
 [weight] = 1.0/[A~0~*T~0~(x)+A~1~*T~1~(x) ... +A~n-1~]*T~n-1~(x)] 
 where A~i~ are the Chebychev coefficients listed below and x= Fcalc/Fmax 
 Method = Robust Weighting (Prince, 1982) 
 W = [weight] * [1-(deltaF/6*sigmaF)^2^]^2^ 
 A~i~ are: 
 1.34 0.969 0.880 
;
_refine_ls_weighting_scheme calc
_refine_ls_wR_factor_all 0.0871
_refine_ls_wR_factor_gt 0.0729
_refine_ls_wR_factor_ref 0.0707
_reflns_limit_h_max 8
_reflns_limit_h_min -8
_reflns_limit_k_max 11
_reflns_limit_k_min -11
_reflns_limit_l_max 23
_reflns_limit_l_min 0
_reflns_number_gt 3541
_reflns_number_total 4453
_reflns_threshold_expression I>2.0\s(I)
_oxford_diffrn_Wilson_B_factor 2.86
_oxford_diffrn_Wilson_scale 1.15
_oxford_refine_ls_r_factor_ref 0.0616
_oxford_refine_ls_scale 0.996(3)
_oxford_reflns_number_all 4453
_oxford_reflns_threshold_expression_ref I>3.0\s(I)
_cod_data_source_file jo7b01774_si_002.cif
_cod_data_source_block 61
_cod_depositor_comments
;
The following automatic conversions were performed:

'_symmetry_cell_setting' value 'Triclinic' changed to 'triclinic'
according to
/home/data/users/saulius/crontab/automatic-downloads/rss-feeds/ACS/lib/dictionaries/cif_core.dic
dictionary named 'cif_core.dic' version 2.4.2 from 2011-04-26.

Automatic conversion script
Id: cif_fix_values 4973 2017-02-22 13:04:09Z antanas 

 Adding full bibliography for 4032856--4032859.cif.
;
_cod_database_code 4032858

loop_
_symmetry_equiv_pos_as_xyz
x,y,z
-x,-y,-z

loop_
_atom_site_label
_atom_site_type_symbol
_atom_site_fract_x
_atom_site_fract_y
_atom_site_fract_z
_atom_site_U_iso_or_equiv
_atom_site_occupancy
_atom_site_adp_type
_atom_site_refinement_flags_posn
O1 O 0.2406(2) 0.66588(14) 0.34103(8) 0.0341 1.0000 Uani D
C2 C 0.3868(3) 0.7587(2) 0.31400(11) 0.0322 1.0000 Uani D
C3 C 0.5784(3) 0.8052(2) 0.36928(11) 0.0359 1.0000 Uani D
C4 C 0.7609(3) 0.8543(2) 0.33662(11) 0.0367 1.0000 Uani D
C5 C 0.7498(3) 0.9916(2) 0.30450(11) 0.0364 1.0000 Uani D
C6 C 0.5828(3) 0.98088(19) 0.24034(10) 0.0299 1.0000 Uani D
N7 N 0.6382(3) 1.08505(16) 0.19522(9) 0.0325 1.0000 Uani D
C8 C 0.5019(3) 1.0616(2) 0.12707(11) 0.0362 1.0000 Uani D
C9 C 0.5199(3) 0.9206(2) 0.08004(10) 0.0334 1.0000 Uani D
C10 C 0.3496(3) 0.8253(2) 0.04844(11) 0.0423 1.0000 Uani D
C11 C 0.3657(4) 0.6996(2) 0.00184(12) 0.0476 1.0000 Uani D
C12 C 0.5521(4) 0.6690(2) -0.01278(11) 0.0453 1.0000 Uani D
C13 C 0.7236(4) 0.7617(3) 0.01894(12) 0.0475 1.0000 Uani D
C14 C 0.7069(3) 0.8879(2) 0.06549(12) 0.0424 1.0000 Uani D
C15 C 0.6566(3) 1.2380(2) 0.22945(12) 0.0374 1.0000 Uani D
C16 C 0.8008(3) 1.3346(2) 0.19893(10) 0.0354 1.0000 Uani D
C17 C 0.9770(3) 1.2894(2) 0.17997(11) 0.0399 1.0000 Uani D
C18 C 1.1129(4) 1.3824(3) 0.15488(12) 0.0470 1.0000 Uani D
C19 C 1.0724(4) 1.5229(3) 0.15017(11) 0.0488 1.0000 Uani D
C20 C 0.8972(4) 1.5686(2) 0.16905(12) 0.0500 1.0000 Uani D
C21 C 0.7607(4) 1.4759(2) 0.19371(11) 0.0422 1.0000 Uani D
C22 C 0.3805(3) 0.9958(2) 0.26446(12) 0.0353 1.0000 Uani D
C23 C 0.2841(3) 0.8873(2) 0.29940(12) 0.0371 1.0000 Uani D
O24 O 0.2053(2) 0.89691(16) 0.22750(9) 0.0443 1.0000 Uani D
C25 C 0.2860(3) 0.5305(2) 0.34381(11) 0.0334 1.0000 Uani .
O26 O 0.4315(2) 0.48281(16) 0.32374(8) 0.0415 1.0000 Uani .
C27 C 0.1427(3) 0.4490(2) 0.37931(10) 0.0324 1.0000 Uani D
C28 C 0.2060(3) 0.3260(2) 0.40420(11) 0.0359 1.0000 Uani D
C29 C 0.0865(3) 0.2483(2) 0.44089(11) 0.0369 1.0000 Uani D
C30 C -0.0990(3) 0.2923(2) 0.44956(10) 0.0342 1.0000 Uani D
N31 N -0.2308(3) 0.2079(2) 0.48665(9) 0.0394 1.0000 Uani .
O32 O -0.1631(3) 0.11023(18) 0.51390(9) 0.0518 1.0000 Uani .
O33 O -0.4016(3) 0.2384(2) 0.48786(11) 0.0644 1.0000 Uani .
C34 C -0.1697(3) 0.4109(2) 0.42379(10) 0.0348 1.0000 Uani D
C35 C -0.0453(3) 0.4901(2) 0.38879(10) 0.0337 1.0000 Uani D
H21 H 0.4198 0.7086 0.2714 0.0382 1.0000 Uiso DR
H32 H 0.5542 0.8838 0.4032 0.0440 1.0000 Uiso DR
H31 H 0.6078 0.7258 0.3922 0.0440 1.0000 Uiso DR
H41 H 0.8769 0.8697 0.3725 0.0448 1.0000 Uiso DR
H42 H 0.7755 0.7777 0.3000 0.0448 1.0000 Uiso DR
H51 H 0.7281 1.0674 0.3403 0.0436 1.0000 Uiso DR
H52 H 0.8758 1.0150 0.2900 0.0436 1.0000 Uiso DR
H61 H 0.5740 0.8864 0.2131 0.0350 1.0000 Uiso DR
H82 H 0.5333 1.1391 0.1030 0.0430 1.0000 Uiso DR
H81 H 0.3668 1.0611 0.1358 0.0430 1.0000 Uiso DR
H101 H 0.2207 0.8467 0.0584 0.0512 1.0000 Uiso DR
H111 H 0.2486 0.6344 -0.0195 0.0555 1.0000 Uiso DR
H121 H 0.5629 0.5839 -0.0452 0.0532 1.0000 Uiso DR
H131 H 0.8525 0.7394 0.0093 0.0573 1.0000 Uiso DR
H141 H 0.8244 0.9522 0.0873 0.0503 1.0000 Uiso DR
H152 H 0.7053 1.2449 0.2786 0.0458 1.0000 Uiso DR
H151 H 0.5270 1.2707 0.2234 0.0458 1.0000 Uiso DR
H171 H 1.0070 1.1942 0.1844 0.0468 1.0000 Uiso DR
H181 H 1.2322 1.3493 0.1408 0.0550 1.0000 Uiso DR
H191 H 1.1657 1.5872 0.1343 0.0576 1.0000 Uiso DR
H201 H 0.8684 1.6643 0.1652 0.0574 1.0000 Uiso DR
H211 H 0.6403 1.5087 0.2069 0.0498 1.0000 Uiso DR
H221 H 0.3551 1.0927 0.2792 0.0428 1.0000 Uiso DR
H231 H 0.2065 0.9240 0.3339 0.0445 1.0000 Uiso DR
H281 H 0.3320 0.2955 0.3956 0.0424 1.0000 Uiso DR
H291 H 0.1311 0.1675 0.4597 0.0434 1.0000 Uiso DR
H341 H -0.2997 0.4368 0.4299 0.0408 1.0000 Uiso DR
H351 H -0.0888 0.5728 0.3714 0.0400 1.0000 Uiso DR

loop_
_atom_site_aniso_label
_atom_site_aniso_U_11
_atom_site_aniso_U_22
_atom_site_aniso_U_33
_atom_site_aniso_U_23
_atom_site_aniso_U_13
_atom_site_aniso_U_12
O1 0.0314(7) 0.0298(7) 0.0434(8) 0.0115(6) 0.0104(6) 0.0002(5)
C2 0.0289(9) 0.0302(9) 0.0387(11) 0.0091(8) 0.0094(8) -0.0018(7)
C3 0.0336(10) 0.0389(11) 0.0350(11) 0.0102(8) 0.0053(8) -0.0026(8)
C4 0.0275(9) 0.0422(11) 0.0396(11) 0.0097(9) 0.0033(8) -0.0012(8)
C5 0.0325(10) 0.0369(11) 0.0383(11) 0.0076(8) 0.0065(8) -0.0053(8)
C6 0.0334(10) 0.0228(9) 0.0335(10) 0.0056(7) 0.0068(8) -0.0005(7)
N7 0.0388(9) 0.0231(8) 0.0354(9) 0.0057(6) 0.0083(7) -0.0020(6)
C8 0.0434(11) 0.0288(10) 0.0369(11) 0.0093(8) 0.0050(9) 0.0037(8)
C9 0.0419(11) 0.0279(9) 0.0313(10) 0.0125(8) 0.0031(8) 0.0002(8)
C10 0.0441(12) 0.0400(12) 0.0426(12) 0.0117(9) 0.0064(9) -0.0033(9)
C11 0.0582(14) 0.0373(12) 0.0424(12) 0.0064(9) 0.0039(10) -0.0118(10)
C12 0.0729(16) 0.0292(10) 0.0340(11) 0.0091(8) 0.0090(11) 0.0008(10)
C13 0.0518(13) 0.0467(13) 0.0442(13) 0.0067(10) 0.0071(10) 0.0104(10)
C14 0.0453(12) 0.0382(11) 0.0410(12) 0.0041(9) 0.0025(9) 0.0033(9)
C15 0.0445(11) 0.0256(10) 0.0425(12) 0.0042(8) 0.0140(9) -0.0013(8)
C16 0.0429(11) 0.0289(10) 0.0320(10) 0.0041(8) 0.0055(8) -0.0040(8)
C17 0.0414(11) 0.0357(11) 0.0422(12) 0.0101(9) 0.0053(9) -0.0003(9)
C18 0.0419(12) 0.0499(13) 0.0481(13) 0.0105(10) 0.0094(10) -0.0060(10)
C19 0.0582(14) 0.0447(13) 0.0402(13) 0.0107(10) 0.0091(11) -0.0180(11)
C20 0.0730(16) 0.0288(11) 0.0457(13) 0.0085(9) 0.0093(12) -0.0092(10)
C21 0.0556(13) 0.0277(10) 0.0424(12) 0.0041(9) 0.0110(10) -0.0003(9)
C22 0.0326(10) 0.0269(9) 0.0479(12) 0.0099(8) 0.0092(9) 0.0021(8)
C23 0.0307(10) 0.0358(10) 0.0464(12) 0.0112(9) 0.0094(9) 0.0007(8)
O24 0.0325(8) 0.0440(8) 0.0569(10) 0.0215(7) -0.0003(7) -0.0033(6)
C25 0.0324(10) 0.0305(10) 0.0368(11) 0.0076(8) 0.0038(8) 0.0016(8)
O26 0.0413(8) 0.0382(8) 0.0491(9) 0.0110(7) 0.0154(7) 0.0071(6)
C27 0.0339(10) 0.0295(9) 0.0320(10) 0.0050(8) 0.0035(8) -0.0016(8)
C28 0.0335(10) 0.0303(10) 0.0437(12) 0.0077(8) 0.0050(8) 0.0026(8)
C29 0.0414(11) 0.0301(10) 0.0380(11) 0.0083(8) 0.0027(9) -0.0002(8)
C30 0.0371(10) 0.0333(10) 0.0296(10) 0.0077(8) 0.0010(8) -0.0056(8)
N31 0.0422(10) 0.0430(10) 0.0321(9) 0.0123(8) 0.0026(7) -0.0039(8)
O32 0.0645(11) 0.0427(9) 0.0536(10) 0.0232(8) 0.0132(8) 0.0032(8)
O33 0.0403(9) 0.0952(15) 0.0714(13) 0.0515(11) 0.0145(8) 0.0071(9)
C34 0.0327(10) 0.0362(10) 0.0344(10) 0.0065(8) 0.0046(8) 0.0003(8)
C35 0.0367(10) 0.0289(9) 0.0348(10) 0.0084(8) 0.0028(8) 0.0002(8)

loop_
_atom_type_symbol
_atom_type_scat_dispersion_real
_atom_type_scat_dispersion_imag
_atom_type_scat_Cromer_Mann_a1
_atom_type_scat_Cromer_Mann_b1
_atom_type_scat_Cromer_Mann_a2
_atom_type_scat_Cromer_Mann_b2
_atom_type_scat_Cromer_Mann_a3
_atom_type_scat_Cromer_Mann_b3
_atom_type_scat_Cromer_Mann_a4
_atom_type_scat_Cromer_Mann_b4
_atom_type_scat_Cromer_Mann_c
_atom_type_scat_source
C 0.0033 0.0016 2.3100 20.8439 1.0200 10.2075 1.5886 0.5687 0.8650 51.6512 0.2156 'International Tables Vol C 4.2.6.8 and 6.1.1.4'
H 0.0000 0.0000 0.4930 10.5109 0.3229 26.1257 0.1402 3.1424 0.0408 57.7998 0.0030 'International Tables Vol C 4.2.6.8 and 6.1.1.4'
N 0.0061 0.0033 12.2126 0.0057 3.1322 9.8933 2.0125 28.9975 1.1663 0.5826 -11.5290 'International Tables Vol C 4.2.6.8 and 6.1.1.4'
O 0.0106 0.0060 3.0485 13.2771 2.2868 5.7011 1.5463 0.3239 0.8670 32.9089 0.2508 'International Tables Vol C 4.2.6.8 and 6.1.1.4'

loop_
_geom_angle_atom_site_label_1
_geom_angle_atom_site_label_2
_geom_angle_atom_site_label_3
_geom_angle
_geom_angle_publ_flag
C2 O1 C25 115.42(15) yes
O1 C2 C3 110.30(16) yes
O1 C2 C23 105.81(15) yes
C3 C2 C23 110.76(16) yes
O1 C2 H21 110.1 no
C3 C2 H21 109.9 no
C23 C2 H21 109.8 no
C2 C3 C4 112.50(17) yes
C2 C3 H32 108.6 no
C4 C3 H32 108.4 no
C2 C3 H31 108.8 no
C4 C3 H31 109.1 no
H32 C3 H31 109.5 no
C3 C4 C5 116.36(17) yes
C3 C4 H41 108.0 no
C5 C4 H41 108.0 no
C3 C4 H42 107.3 no
C5 C4 H42 107.5 no
H41 C4 H42 109.5 no
C4 C5 C6 115.20(16) yes
C4 C5 H51 107.9 no
C6 C5 H51 108.2 no
C4 C5 H52 108.1 no
C6 C5 H52 108.0 no
H51 C5 H52 109.5 no
C5 C6 N7 110.24(15) yes
C5 C6 C22 110.24(16) yes
N7 C6 C22 114.19(16) yes
C5 C6 H61 107.3 no
N7 C6 H61 107.3 no
C22 C6 H61 107.2 no
C6 N7 C8 112.31(15) yes
C6 N7 C15 114.31(16) yes
C8 N7 C15 110.05(16) yes
N7 C8 C9 112.87(16) yes
N7 C8 H82 108.5 no
C9 C8 H82 108.5 no
N7 C8 H81 108.7 no
C9 C8 H81 108.8 no
H82 C8 H81 109.5 no
C8 C9 C10 120.82(19) yes
C8 C9 C14 120.11(18) yes
C10 C9 C14 119.02(19) yes
C9 C10 C11 120.7(2) yes
C9 C10 H101 119.5 no
C11 C10 H101 119.8 no
C10 C11 C12 119.8(2) yes
C10 C11 H111 120.4 no
C12 C11 H111 119.8 no
C11 C12 C13 120.3(2) yes
C11 C12 H121 119.8 no
C13 C12 H121 119.9 no
C12 C13 C14 119.7(2) yes
C12 C13 H131 120.0 no
C14 C13 H131 120.3 no
C13 C14 C9 120.5(2) yes
C13 C14 H141 120.0 no
C9 C14 H141 119.5 no
N7 C15 C16 112.41(17) yes
N7 C15 H152 108.5 no
C16 C15 H152 108.6 no
N7 C15 H151 108.9 no
C16 C15 H151 108.9 no
H152 C15 H151 109.5 no
C15 C16 C17 121.50(18) yes
C15 C16 C21 119.37(19) yes
C17 C16 C21 119.03(19) yes
C16 C17 C18 120.7(2) yes
C16 C17 H171 119.6 no
C18 C17 H171 119.7 no
C17 C18 C19 119.9(2) yes
C17 C18 H181 120.0 no
C19 C18 H181 120.0 no
C18 C19 C20 119.6(2) yes
C18 C19 H191 120.3 no
C20 C19 H191 120.1 no
C19 C20 C21 120.6(2) yes
C19 C20 H201 119.7 no
C21 C20 H201 119.7 no
C16 C21 C20 120.1(2) yes
C16 C21 H211 119.9 no
C20 C21 H211 120.0 no
C6 C22 C23 122.01(17) yes
C6 C22 O24 118.93(17) yes
C23 C22 O24 59.02(13) yes
C6 C22 H221 115.0 no
C23 C22 H221 115.3 no
O24 C22 H221 115.2 no
C2 C23 C22 120.30(17) yes
C2 C23 O24 119.23(18) yes
C22 C23 O24 59.96(13) yes
C2 C23 H231 115.2 no
C22 C23 H231 115.5 no
O24 C23 H231 115.6 no
C22 O24 C23 61.02(13) yes
O1 C25 O26 124.32(18) yes
O1 C25 C27 111.96(16) yes
O26 C25 C27 123.60(18) yes
C25 C27 C28 116.92(18) yes
C25 C27 C35 123.18(18) yes
C28 C27 C35 119.90(18) yes
C27 C28 C29 120.62(19) yes
C27 C28 H281 119.6 no
C29 C28 H281 119.8 no
C28 C29 C30 117.93(19) yes
C28 C29 H291 121.1 no
C30 C29 H291 121.0 no
C29 C30 N31 118.56(18) yes
C29 C30 C34 123.12(19) yes
N31 C30 C34 118.31(18) yes
C30 N31 O32 118.34(18) yes
C30 N31 O33 118.13(18) yes
O32 N31 O33 123.53(18) yes
C30 C34 C35 118.17(19) yes
C30 C34 H341 120.8 no
C35 C34 H341 121.1 no
C34 C35 C27 120.20(18) yes
C34 C35 H351 120.0 no
C27 C35 H351 119.8 no

loop_
_geom_bond_atom_site_label_1
_geom_bond_atom_site_label_2
_geom_bond_distance
_geom_bond_publ_flag
O1 C2 1.464(2) yes
O1 C25 1.345(2) yes
C2 C3 1.531(3) yes
C2 C23 1.494(3) yes
C2 H21 0.950 no
C3 C4 1.530(3) yes
C3 H32 0.950 no
C3 H31 0.950 no
C4 C5 1.524(3) yes
C4 H41 0.950 no
C4 H42 0.950 no
C5 C6 1.533(3) yes
C5 H51 0.950 no
C5 H52 0.950 no
C6 N7 1.472(2) yes
C6 C22 1.516(3) yes
C6 H61 0.950 no
N7 C8 1.466(3) yes
N7 C15 1.470(2) yes
C8 C9 1.511(3) yes
C8 H82 0.950 no
C8 H81 0.950 no
C9 C10 1.385(3) yes
C9 C14 1.382(3) yes
C10 C11 1.391(3) yes
C10 H101 0.950 no
C11 C12 1.374(4) yes
C11 H111 0.950 no
C12 C13 1.380(3) yes
C12 H121 0.950 no
C13 C14 1.395(3) yes
C13 H131 0.950 no
C14 H141 0.950 no
C15 C16 1.515(3) yes
C15 H152 0.950 no
C15 H151 0.950 no
C16 C17 1.378(3) yes
C16 C21 1.397(3) yes
C17 C18 1.399(3) yes
C17 H171 0.950 no
C18 C19 1.388(4) yes
C18 H181 0.950 no
C19 C20 1.373(4) yes
C19 H191 0.950 no
C20 C21 1.395(3) yes
C20 H201 0.950 no
C21 H211 0.950 no
C22 C23 1.466(3) yes
C22 O24 1.451(2) yes
C22 H221 0.950 no
C23 O24 1.437(3) yes
C23 H231 0.950 no
C25 O26 1.205(2) yes
C25 C27 1.489(3) yes
C27 C28 1.402(3) yes
C27 C35 1.388(3) yes
C28 C29 1.383(3) yes
C28 H281 0.950 no
C29 C30 1.378(3) yes
C29 H291 0.950 no
C30 N31 1.474(3) yes
C30 C34 1.389(3) yes
N31 O32 1.223(2) yes
N31 O33 1.215(3) yes
C34 C35 1.389(3) yes
C34 H341 0.950 no
C35 H351 0.950 no

loop_
_geom_hbond_atom_site_label_D
_geom_hbond_atom_site_label_H
_geom_hbond_atom_site_label_A
_geom_hbond_site_symmetry_A
_geom_hbond_angle_DHA
_geom_hbond_distance_DH
_geom_hbond_distance_HA
_geom_hbond_distance_DA
_geom_hbond_publ_flag
C28 H281 O33 1_655 125 0.95 2.50 3.143(3) yes
